data_4130864
loop_
_publ_author_name
'Sevov, Christo S.'
'Fisher, Sydney L.'
'Thompson, Levi T.'
'Sanford, Melanie S.'

_publ_section_title
;
 Mechanism-Based Development of a Low-Potential, Soluble, and Cyclable
 Multielectron Anolyte for Nonaqueous Redox Flow Batteries.
;
_journal_issue 47
_journal_name_full 'Journal of the American Chemical Society'
_journal_page_first 15378
_journal_page_last 15384
_journal_paper_doi 10.1021/jacs.6b07638
_journal_volume 138
_journal_year 2016
_chemical_formula_moiety 'C50 H52 Fe N10 O10, C H4 O'
_chemical_formula_sum 'C51 H56 Fe N10 O11'
_chemical_formula_weight 1040.90
_space_group_crystal_system monoclinic
_space_group_IT_number 14
_space_group_name_Hall '-P 2ybc'
_space_group_name_H-M_alt 'P 1 21/c 1'
_atom_sites_solution_hydrogens geom
_atom_sites_solution_primary direct
_atom_sites_solution_secondary difmap
_audit_creation_method SHELXL-2014/6
_cell_angle_alpha 90
_cell_angle_beta 104.828(5)
_cell_angle_gamma 90
_cell_formula_units_Z 4
_cell_length_a 11.1340(7)
_cell_length_b 41.701(2)
_cell_length_c 12.1981(5)
_cell_measurement_reflns_used 8890
_cell_measurement_temperature 85(2)
_cell_measurement_theta_max 68.10
_cell_measurement_theta_min 2.10
_cell_volume 5475.0(5)
_computing_cell_refinement 'CrysAlisPro 1.171.38.41 (Rigaku OD, 2015)'
_computing_data_collection 'CrystalClear-SM Expert 2.0 r16 (Rigaku, 2014)'
_computing_data_reduction 'CrysAlisPro 1.171.38.41 (Rigaku OD, 2015)'
_computing_molecular_graphics 'Bruker SHELXTL'
_computing_publication_material 'Bruker SHELXTL'
_computing_structure_refinement 'SHELXL-2014/6 (Sheldrick, 2014)'
_computing_structure_solution 'SHELXT (Sheldrick, 2014)'
_diffrn_ambient_temperature 85(2)
_diffrn_detector_area_resol_mean 29.257
_diffrn_measured_fraction_theta_full 0.989
_diffrn_measured_fraction_theta_max 0.958
_diffrn_measurement_device_type 'Rigaku Saturn944+ CCD'
_diffrn_measurement_method \w
_diffrn_radiation_type CuK\a
_diffrn_radiation_wavelength 1.54184
_diffrn_reflns_av_R_equivalents 0.1642
_diffrn_reflns_av_unetI/netI 0.0699
_diffrn_reflns_Laue_measured_fraction_full 0.989
_diffrn_reflns_Laue_measured_fraction_max 0.958
_diffrn_reflns_limit_h_max 12
_diffrn_reflns_limit_h_min -13
_diffrn_reflns_limit_k_max 50
_diffrn_reflns_limit_k_min -50
_diffrn_reflns_limit_l_max 14
_diffrn_reflns_limit_l_min -14
_diffrn_reflns_number 83232
_diffrn_reflns_point_group_measured_fraction_full 0.989
_diffrn_reflns_point_group_measured_fraction_max 0.958
_diffrn_reflns_theta_full 67.684
_diffrn_reflns_theta_max 70.833
_diffrn_reflns_theta_min 3.896
_diffrn_source 'micro-focus rotating anode'
_exptl_absorpt_coefficient_mu 2.754
_exptl_absorpt_correction_T_max 0.973
_exptl_absorpt_correction_T_min 0.577
_exptl_absorpt_correction_type multi-scan
_exptl_absorpt_process_details
; 
 CrysAlisPro 1.171.38.41 (Rigaku Oxford Diffraction, 2015) 
 Empirical absorption correction using spherical harmonics, 
 implemented in SCALE3 ABSPACK scaling algorithm. 
;
_exptl_crystal_colour yellow
_exptl_crystal_density_diffrn 1.263
_exptl_crystal_density_method 'not measured'
_exptl_crystal_description needle
_exptl_crystal_F_000 2184
_exptl_crystal_size_max 0.25
_exptl_crystal_size_mid 0.05
_exptl_crystal_size_min 0.01
_refine_diff_density_max 1.729
_refine_diff_density_min -1.167
_refine_diff_density_rms 0.120
_refine_ls_extinction_method none
_refine_ls_goodness_of_fit_ref 1.526
_refine_ls_hydrogen_treatment constr
_refine_ls_matrix_type full
_refine_ls_number_parameters 660
_refine_ls_number_reflns 10105
_refine_ls_number_restraints 609
_refine_ls_restrained_S_all 1.488
_refine_ls_R_factor_all 0.1329
_refine_ls_R_factor_gt 0.1171
_refine_ls_shift/su_max 0.000
_refine_ls_shift/su_mean 0.000
_refine_ls_structure_factor_coef Fsqd
_refine_ls_weighting_details 'w=1/[\s^2^(Fo^2^)+(0.1500P)^2^] where P=(Fo^2^+2Fc^2^)/3'
_refine_ls_weighting_scheme calc
_refine_ls_wR_factor_gt 0.3038
_refine_ls_wR_factor_ref 0.3253
_reflns_Friedel_coverage 0.000
_reflns_number_gt 8000
_reflns_number_total 10105
_reflns_threshold_expression 'I > 2\s(I)'
_cod_data_source_file ja6b07638_si_001.cif
_cod_data_source_block 2152d_sq
_cod_original_cell_volume 5474.9(5)
_cod_original_sg_symbol_H-M 'P 21/c'
_cod_database_code 4130864
_shelx_space_group_comment
; 
The symmetry employed for this shelxl refinement is uniquely defined 
by the following loop, which should always be used as a source of 
symmetry information in preference to the above space-group names. 
They are only intended as comments. 
;
_shelxl_version_number 2014/6

loop_
_space_group_symop_operation_xyz
'x, y, z'
'-x, y+1/2, -z+1/2'
'-x, -y, -z'
'x, -y-1/2, z-1/2'

loop_
_atom_site_label
_atom_site_type_symbol
_atom_site_fract_x
_atom_site_fract_y
_atom_site_fract_z
_atom_site_U_iso_or_equiv
_atom_site_adp_type
_atom_site_occupancy
_atom_site_site_symmetry_order
_atom_site_calc_flag
_atom_site_refinement_flags_posn
_atom_site_refinement_flags_adp
Fe1 Fe 0.49529(7) 0.66572(2) 0.57373(6) 0.0394(3) Uani 1 1 d . .
O1 O 0.8119(4) 0.64275(9) 1.0800(3) 0.0507(8) Uani 1 1 d . .
O2 O 0.1646(3) 0.69005(8) 0.0676(3) 0.0449(8) Uani 1 1 d . .
O3 O 0.4778(3) 0.85788(8) 0.5670(3) 0.0484(8) Uani 1 1 d . U
O4 O 0.2903(5) 0.90415(9) 0.5511(4) 0.0658(11) Uani 1 1 d . U
O5 O 0.0867(7) 0.9219(2) 0.6303(7) 0.122(2) Uani 1 1 d . U
O6 O 1.0024(3) 0.65388(9) 0.4269(3) 0.0496(9) Uani 1 1 d . .
O7 O 0.0388(4) 0.66802(8) 0.7990(3) 0.0534(9) Uani 1 1 d . .
O8 O 0.4325(7) 0.48880(13) 0.3204(6) 0.1027(19) Uani 1 1 d . U
N1 N 0.6058(4) 0.66316(9) 0.7540(4) 0.0421(9) Uani 1 1 d . U
N2 N 0.6508(4) 0.71928(9) 0.7877(3) 0.0410(8) Uani 1 1 d . U
N3 N 0.5170(4) 0.71519(10) 0.5960(3) 0.0408(8) Uani 1 1 d . U
N4 N 0.3937(4) 0.73648(9) 0.4153(3) 0.0417(8) Uani 1 1 d . U
N5 N 0.3862(4) 0.67860(9) 0.3968(3) 0.0405(8) Uani 1 1 d . U
N6 N 0.6718(4) 0.65798(10) 0.5248(4) 0.0436(9) Uani 1 1 d . U
N7 N 0.6423(4) 0.60280(10) 0.4642(4) 0.0515(10) Uani 1 1 d . U
N8 N 0.4692(4) 0.61660(10) 0.5451(3) 0.0439(9) Uani 1 1 d . U
N9 N 0.2709(4) 0.60735(10) 0.5916(4) 0.0468(9) Uani 1 1 d . U
N10 N 0.3310(4) 0.66183(9) 0.6444(4) 0.0419(9) Uani 1 1 d . U
C1 C 0.6178(5) 0.63336(12) 0.7991(4) 0.0449(10) Uani 1 1 d . U
H1A H 0.5785 0.6166 0.7536 0.054 Uiso 1 1 calc R U
C2 C 0.6834(5) 0.62627(13) 0.9063(4) 0.0485(11) Uani 1 1 d . U
H2B H 0.6882 0.6053 0.9329 0.058 Uiso 1 1 calc R U
C3 C 0.7434(5) 0.65104(12) 0.9758(4) 0.0475(11) Uani 1 1 d . U
C4 C 0.7318(5) 0.68203(12) 0.9311(4) 0.0443(10) Uani 1 1 d . U
H4B H 0.7714 0.6991 0.9747 0.053 Uiso 1 1 calc R U
C5 C 0.6609(5) 0.68719(11) 0.8214(4) 0.0421(10) Uani 1 1 d . U
C6 C 0.5846(5) 0.73070(11) 0.6918(4) 0.0408(9) Uani 1 1 d . U
C7 C 0.5728(5) 0.76566(11) 0.6749(4) 0.0444(10) Uani 1 1 d . U
C8 C 0.6182(5) 0.79165(12) 0.7456(4) 0.0446(10) Uani 1 1 d . U
H8A H 0.6701 0.7885 0.8178 0.054 Uiso 1 1 calc R U
C9 C 0.5837(5) 0.82209(12) 0.7054(4) 0.0460(11) Uani 1 1 d . U
H9B H 0.6122 0.8398 0.7511 0.055 Uiso 1 1 calc R U
C10 C 0.5062(5) 0.82667(12) 0.5963(4) 0.0436(10) Uani 1 1 d . U
C11 C 0.4619(5) 0.80077(11) 0.5243(4) 0.0430(10) Uani 1 1 d . U
H11A H 0.4113 0.8037 0.4515 0.052 Uiso 1 1 calc R U
C12 C 0.4979(4) 0.77040(11) 0.5677(4) 0.0394(9) Uani 1 1 d . U
C13 C 0.4632(4) 0.73855(11) 0.5172(4) 0.0394(9) Uani 1 1 d . U
C14 C 0.3556(5) 0.70821(11) 0.3543(4) 0.0398(9) Uani 1 1 d . U
C15 C 0.2815(5) 0.71372(11) 0.2457(4) 0.0404(10) Uani 1 1 d . U
H15A H 0.2615 0.7346 0.2207 0.048 Uiso 1 1 calc R U
C16 C 0.2371(5) 0.68768(11) 0.1739(4) 0.0431(10) Uani 1 1 d . U
C17 C 0.2695(5) 0.65681(12) 0.2176(4) 0.0435(10) Uani 1 1 d . U
H17A H 0.2417 0.6388 0.1737 0.052 Uiso 1 1 calc R U
C18 C 0.3414(5) 0.65377(12) 0.3244(4) 0.0431(10) Uani 1 1 d . U
H18A H 0.3624 0.6331 0.3510 0.052 Uiso 1 1 calc R U
C19 C 0.8865(6) 0.66742(14) 1.1487(5) 0.0555(14) Uani 1 1 d . .
H19A H 0.9304 0.6585 1.2202 0.083 Uiso 1 1 calc R U
H19B H 0.9450 0.6757 1.1101 0.083 Uiso 1 1 calc R U
H19C H 0.8335 0.6845 1.1611 0.083 Uiso 1 1 calc R U
C20 C 0.1307(6) 0.72126(12) 0.0224(5) 0.0515(12) Uani 1 1 d . .
H20A H 0.0792 0.7194 -0.0536 0.077 Uiso 1 1 calc R U
H20B H 0.0856 0.7322 0.0686 0.077 Uiso 1 1 calc R U
H20C H 0.2042 0.7332 0.0217 0.077 Uiso 1 1 calc R U
C21 C 0.3846(5) 0.86391(12) 0.4658(4) 0.0488(11) Uani 1 1 d . U
H21A H 0.3116 0.8510 0.4639 0.059 Uiso 1 1 calc R U
H21B H 0.4149 0.8585 0.4003 0.059 Uiso 1 1 calc R U
C22 C 0.3525(6) 0.89873(12) 0.4637(5) 0.0536(13) Uani 1 1 d . U
H22A H 0.4273 0.9116 0.4772 0.064 Uiso 1 1 calc R U
H22B H 0.2989 0.9045 0.3904 0.064 Uiso 1 1 calc R U
C23 C 0.2638(8) 0.93696(14) 0.5642(6) 0.0734(18) Uani 1 1 d . U
H23A H 0.2102 0.9453 0.4944 0.088 Uiso 1 1 calc R U
H23B H 0.3400 0.9493 0.5824 0.088 Uiso 1 1 calc R U
C24 C 0.2010(8) 0.93941(19) 0.6575(7) 0.084(2) Uani 1 1 d . U
H24A H 0.2552 0.9310 0.7268 0.101 Uiso 1 1 calc R U
H24B H 0.1845 0.9618 0.6701 0.101 Uiso 1 1 calc R U
C25 C 0.0339(12) 0.9174(3) 0.7279(12) 0.137(4) Uani 1 1 d . U
H25A H -0.0423 0.9055 0.7047 0.205 Uiso 1 1 calc R U
H25B H 0.0918 0.9058 0.7863 0.205 Uiso 1 1 calc R U
H25C H 0.0177 0.9379 0.7566 0.205 Uiso 1 1 calc R U
C26 C 0.7477(5) 0.68316(12) 0.5357(4) 0.0460(11) Uani 1 1 d . U
H26A H 0.7230 0.7017 0.5663 0.055 Uiso 1 1 calc R U
C27 C 0.8578(5) 0.68438(12) 0.5065(4) 0.0474(11) Uani 1 1 d . U
H27A H 0.9051 0.7030 0.5156 0.057 Uiso 1 1 calc R U
C28 C 0.8972(5) 0.65648(13) 0.4621(4) 0.0445(10) Uani 1 1 d . U
C29 C 0.8233(5) 0.62985(12) 0.4526(4) 0.0469(11) Uani 1 1 d . U
H29A H 0.8486 0.6108 0.4256 0.056 Uiso 1 1 calc R U
C30 C 0.7103(5) 0.63070(12) 0.4829(4) 0.0447(10) Uani 1 1 d . U
C31 C 0.5385(5) 0.59731(11) 0.4901(5) 0.0477(11) Uani 1 1 d . U
C32 C 0.4715(5) 0.56700(12) 0.4572(5) 0.0491(11) Uani 1 1 d . U
C33 C 0.5002(6) 0.54047(12) 0.3979(5) 0.0564(13) Uani 1 1 d . U
H33A H 0.5721 0.5399 0.3725 0.068 Uiso 1 1 calc R U
C34 C 0.4183(6) 0.51544(13) 0.3788(5) 0.0587(13) Uani 1 1 d . U
C35 C 0.3103(7) 0.51631(13) 0.4156(5) 0.0624(14) Uani 1 1 d . U
H35A H 0.2564 0.4989 0.4014 0.075 Uiso 1 1 calc R U
C36 C 0.2806(6) 0.54292(13) 0.4738(5) 0.0547(12) Uani 1 1 d . U
H36A H 0.2084 0.5436 0.4987 0.066 Uiso 1 1 calc R U
C37 C 0.3640(5) 0.56813(12) 0.4924(4) 0.0476(11) Uani 1 1 d . U
C38 C 0.3626(5) 0.59950(11) 0.5486(4) 0.0439(10) Uani 1 1 d . U
C39 C 0.2571(5) 0.63637(12) 0.6432(4) 0.0445(10) Uani 1 1 d . U
C40 C 0.1560(5) 0.63719(12) 0.6934(4) 0.0480(11) Uani 1 1 d . U
H40A H 0.1058 0.6192 0.6901 0.058 Uiso 1 1 calc R U
C41 C 0.1316(5) 0.66462(12) 0.7475(4) 0.0463(11) Uani 1 1 d . U
C42 C 0.2104(5) 0.69124(12) 0.7511(5) 0.0482(11) Uani 1 1 d . U
H42A H 0.1975 0.7102 0.7868 0.058 Uiso 1 1 calc R U
C43 C 0.3064(5) 0.68850(12) 0.7006(4) 0.0459(11) Uani 1 1 d . U
H43A H 0.3590 0.7060 0.7048 0.055 Uiso 1 1 calc R U
C44 C 1.0765(5) 0.68247(13) 0.4306(5) 0.0525(13) Uani 1 1 d . .
H44A H 1.1483 0.6776 0.4037 0.079 Uiso 1 1 calc R U
H44B H 1.0280 0.6987 0.3834 0.079 Uiso 1 1 calc R U
H44C H 1.1026 0.6901 0.5073 0.079 Uiso 1 1 calc R U
C45 C -0.0378(7) 0.64073(16) 0.8009(7) 0.077(2) Uani 1 1 d . .
H45A H -0.1001 0.6461 0.8396 0.116 Uiso 1 1 calc R U
H45B H -0.0772 0.6343 0.7245 0.116 Uiso 1 1 calc R U
H45C H 0.0124 0.6234 0.8397 0.116 Uiso 1 1 calc R U
C46 C 0.5320(10) 0.48927(19) 0.2660(8) 0.093(2) Uani 1 1 d . U
H46A H 0.6111 0.4915 0.3218 0.111 Uiso 1 1 calc R U
H46B H 0.5222 0.5071 0.2135 0.111 Uiso 1 1 calc R U
C47 C 0.5271(11) 0.4576(2) 0.2026(8) 0.110(3) Uani 1 1 d . U
H47A H 0.5897 0.4579 0.1601 0.132 Uiso 1 1 calc R U
H47B H 0.5479 0.4403 0.2575 0.132 Uiso 1 1 calc R U
O9 O 0.4136(8) 0.45104(15) 0.1291(6) 0.119(2) Uani 1 1 d . U
C48 C 0.3629(17) 0.4737(3) 0.0398(10) 0.150(5) Uani 1 1 d . U
H48A H 0.2993 0.4865 0.0605 0.180 Uiso 1 1 calc R U
H48B H 0.4280 0.4881 0.0303 0.180 Uiso 1 1 calc R U
C49 C 0.3105(13) 0.4574(3) -0.0643(9) 0.125(3) Uani 1 1 d . U
H49A H 0.2482 0.4425 -0.0526 0.150 Uiso 1 1 calc R U
H49B H 0.2689 0.4730 -0.1203 0.150 Uiso 1 1 calc R U
O10 O 0.3969(9) 0.44057(19) -0.1077(7) 0.135(3) Uani 1 1 d . U
C50 C 0.3411(10) 0.4194(2) -0.1988(7) 0.095(2) Uani 1 1 d . U
H50A H 0.4050 0.4087 -0.2247 0.142 Uiso 1 1 calc R U
H50B H 0.2911 0.4039 -0.1729 0.142 Uiso 1 1 calc R U
H50C H 0.2899 0.4316 -0.2601 0.142 Uiso 1 1 calc R U
O11 O 0.1170(4) 0.24754(9) 0.1579(3) 0.0531(9) Uani 1 1 d . .
H11 H 0.1422 0.2641 0.1349 0.080 Uiso 1 1 calc R U
C51 C 0.0816(6) 0.25408(14) 0.2595(5) 0.0563(13) Uani 1 1 d . .
H51A H 0.1445 0.2463 0.3232 0.084 Uiso 1 1 calc R U
H51B H 0.0042 0.2436 0.2571 0.084 Uiso 1 1 calc R U
H51C H 0.0722 0.2768 0.2669 0.084 Uiso 1 1 calc R U

loop_
_atom_site_aniso_label
_atom_site_aniso_U_11
_atom_site_aniso_U_22
_atom_site_aniso_U_33
_atom_site_aniso_U_23
_atom_site_aniso_U_13
_atom_site_aniso_U_12
Fe1 0.0391(5) 0.0510(4) 0.0326(4) -0.0005(3) 0.0173(3) -0.0006(3)
O1 0.053(2) 0.068(2) 0.0307(18) 0.0057(14) 0.0091(16) -0.0058(16)
O2 0.046(2) 0.0606(18) 0.0290(17) 0.0008(13) 0.0118(14) 0.0032(14)
O3 0.054(2) 0.0507(16) 0.043(2) 0.0011(13) 0.0158(16) -0.0014(14)
O4 0.093(3) 0.0553(18) 0.062(3) 0.0039(16) 0.043(2) 0.0060(18)
O5 0.103(4) 0.160(6) 0.121(5) -0.039(4) 0.060(4) -0.012(4)
O6 0.041(2) 0.071(2) 0.043(2) 0.0006(15) 0.0219(17) 0.0045(15)
O7 0.045(2) 0.070(2) 0.055(2) -0.0047(16) 0.0306(19) -0.0073(15)
O8 0.147(5) 0.077(3) 0.103(4) -0.018(3) 0.067(4) -0.002(3)
N1 0.036(2) 0.0583(19) 0.036(2) -0.0025(14) 0.0151(17) -0.0011(15)
N2 0.037(2) 0.0563(18) 0.035(2) -0.0007(14) 0.0177(16) 0.0006(15)
N3 0.036(2) 0.060(2) 0.0319(19) -0.0017(14) 0.0197(16) 0.0013(15)
N4 0.041(2) 0.0529(19) 0.0343(19) -0.0044(14) 0.0159(16) -0.0010(15)
N5 0.040(2) 0.0532(18) 0.033(2) 0.0002(14) 0.0178(16) 0.0027(15)
N6 0.039(2) 0.0601(19) 0.037(2) -0.0027(16) 0.0183(18) 0.0036(16)
N7 0.049(2) 0.059(2) 0.053(3) -0.0057(18) 0.025(2) -0.0023(17)
N8 0.038(2) 0.062(2) 0.034(2) -0.0025(16) 0.0152(17) -0.0008(16)
N9 0.045(2) 0.0575(19) 0.044(2) -0.0029(16) 0.0218(19) -0.0040(16)
N10 0.042(2) 0.0567(19) 0.033(2) 0.0006(15) 0.0191(18) 0.0001(15)
C1 0.041(3) 0.060(2) 0.037(2) 0.0028(18) 0.016(2) -0.0006(19)
C2 0.047(3) 0.063(2) 0.040(2) 0.0026(19) 0.019(2) -0.003(2)
C3 0.046(3) 0.064(2) 0.035(2) 0.0047(18) 0.016(2) 0.002(2)
C4 0.040(3) 0.059(2) 0.037(2) 0.0004(18) 0.0156(19) -0.0018(19)
C5 0.036(3) 0.060(2) 0.035(2) 0.0007(16) 0.0177(19) -0.0008(18)
C6 0.040(3) 0.056(2) 0.030(2) -0.0034(16) 0.0155(17) 0.0008(17)
C7 0.046(3) 0.054(2) 0.037(2) -0.0043(16) 0.0186(19) -0.0009(18)
C8 0.042(3) 0.059(2) 0.036(2) -0.0069(17) 0.017(2) -0.0039(18)
C9 0.047(3) 0.055(2) 0.039(2) -0.0027(18) 0.017(2) -0.0004(19)
C10 0.045(3) 0.052(2) 0.040(2) -0.0010(17) 0.021(2) -0.0020(18)
C11 0.041(3) 0.057(2) 0.035(2) -0.0009(17) 0.019(2) -0.0026(18)
C12 0.037(3) 0.055(2) 0.031(2) -0.0018(15) 0.0176(18) -0.0043(16)
C13 0.038(2) 0.054(2) 0.033(2) -0.0016(16) 0.0198(17) 0.0004(17)
C14 0.041(3) 0.054(2) 0.030(2) -0.0014(16) 0.0196(18) 0.0011(17)
C15 0.040(3) 0.056(2) 0.029(2) -0.0017(16) 0.0175(18) 0.0025(18)
C16 0.039(3) 0.061(2) 0.034(2) -0.0005(17) 0.019(2) -0.0006(18)
C17 0.043(3) 0.057(2) 0.034(2) -0.0019(18) 0.0166(19) -0.0013(19)
C18 0.045(3) 0.054(2) 0.036(2) -0.0019(17) 0.0199(19) -0.0013(19)
C19 0.053(4) 0.081(4) 0.031(3) 0.002(2) 0.009(2) -0.006(2)
C20 0.055(3) 0.063(3) 0.042(3) 0.003(2) 0.021(3) 0.006(2)
C21 0.054(3) 0.057(2) 0.038(3) 0.0029(19) 0.016(2) -0.001(2)
C22 0.066(4) 0.055(2) 0.045(3) 0.002(2) 0.024(3) -0.002(2)
C23 0.093(5) 0.062(3) 0.072(4) -0.002(3) 0.033(4) 0.013(3)
C24 0.091(5) 0.089(4) 0.082(5) -0.017(4) 0.040(4) 0.008(3)
C25 0.131(9) 0.153(9) 0.158(9) -0.035(7) 0.096(8) -0.022(7)
C26 0.042(3) 0.059(2) 0.041(3) -0.0027(19) 0.017(2) -0.0031(19)
C27 0.045(3) 0.065(2) 0.037(3) 0.0038(19) 0.019(2) -0.001(2)
C28 0.037(3) 0.068(2) 0.032(2) 0.0019(19) 0.014(2) 0.0040(19)
C29 0.040(3) 0.063(2) 0.043(3) -0.001(2) 0.020(2) 0.0051(18)
C30 0.043(3) 0.057(2) 0.039(3) 0.0013(18) 0.019(2) 0.0030(17)
C31 0.051(3) 0.053(2) 0.046(3) -0.0037(19) 0.025(2) 0.0000(18)
C32 0.052(3) 0.054(2) 0.048(3) -0.0023(19) 0.023(2) -0.0007(19)
C33 0.070(4) 0.056(2) 0.052(3) -0.004(2) 0.031(3) 0.005(2)
C34 0.078(4) 0.056(2) 0.047(3) -0.002(2) 0.026(3) -0.002(2)
C35 0.081(4) 0.055(2) 0.058(3) -0.006(2) 0.029(3) -0.012(2)
C36 0.053(3) 0.061(2) 0.052(3) -0.006(2) 0.018(2) -0.008(2)
C37 0.049(3) 0.055(2) 0.044(3) -0.0007(18) 0.020(2) -0.0021(18)
C38 0.044(3) 0.055(2) 0.036(2) 0.0004(17) 0.017(2) -0.0039(18)
C39 0.041(3) 0.057(2) 0.040(3) -0.0003(18) 0.020(2) 0.0006(18)
C40 0.046(3) 0.061(2) 0.043(3) -0.002(2) 0.022(2) -0.001(2)
C41 0.044(3) 0.068(3) 0.033(3) -0.0011(18) 0.020(2) -0.0015(19)
C42 0.048(3) 0.059(2) 0.043(3) -0.002(2) 0.022(2) 0.001(2)
C43 0.044(3) 0.060(2) 0.041(3) -0.0027(19) 0.024(2) -0.0002(19)
C44 0.046(3) 0.072(3) 0.046(3) 0.003(2) 0.025(3) -0.001(2)
C45 0.074(5) 0.082(4) 0.097(5) -0.009(4) 0.058(4) -0.009(3)
C46 0.117(6) 0.091(4) 0.082(5) -0.010(4) 0.046(4) 0.008(4)
C47 0.162(7) 0.106(5) 0.068(5) -0.024(4) 0.040(4) 0.031(5)
O9 0.174(6) 0.094(4) 0.090(4) -0.006(3) 0.035(4) -0.002(4)
C48 0.252(12) 0.095(5) 0.088(5) -0.010(4) 0.018(6) 0.012(6)
C49 0.185(9) 0.105(6) 0.082(5) -0.008(4) 0.030(5) 0.014(6)
O10 0.173(7) 0.125(5) 0.102(5) -0.019(4) 0.022(5) 0.009(4)
C50 0.137(7) 0.095(4) 0.052(4) 0.011(3) 0.024(4) -0.004(4)
O11 0.049(2) 0.0645(19) 0.048(2) -0.0036(16) 0.0166(18) -0.0023(17)
C51 0.058(4) 0.069(3) 0.046(3) -0.004(2) 0.021(3) 0.001(3)

loop_
_atom_type_symbol
_atom_type_description
_atom_type_scat_dispersion_real
_atom_type_scat_dispersion_imag
_atom_type_scat_source
C C 0.0181 0.0091 'International Tables Vol C Tables 4.2.6.8 and 6.1.1.4'
H H 0.0000 0.0000 'International Tables Vol C Tables 4.2.6.8 and 6.1.1.4'
N N 0.0311 0.0180 'International Tables Vol C Tables 4.2.6.8 and 6.1.1.4'
O O 0.0492 0.0322 'International Tables Vol C Tables 4.2.6.8 and 6.1.1.4'
Fe Fe -1.1336 3.1974 'International Tables Vol C Tables 4.2.6.8 and 6.1.1.4'

loop_
_geom_angle_atom_site_label_1
_geom_angle_atom_site_label_2
_geom_angle_atom_site_label_3
_geom_angle
N8 Fe1 N3 177.74(17)
N8 Fe1 N10 84.27(14)
N3 Fe1 N10 95.81(14)
N8 Fe1 N6 84.67(15)
N3 Fe1 N6 95.60(15)
N10 Fe1 N6 165.71(16)
N8 Fe1 N1 97.84(16)
N3 Fe1 N1 84.42(15)
N10 Fe1 N1 85.15(16)
N6 Fe1 N1 87.42(15)
N8 Fe1 N5 93.19(16)
N3 Fe1 N5 84.55(16)
N10 Fe1 N5 95.36(15)
N6 Fe1 N5 94.27(15)
N1 Fe1 N5 168.95(14)
C3 O1 C19 117.7(4)
C16 O2 C20 118.3(4)
C10 O3 C21 117.7(4)
C23 O4 C22 113.1(4)
C24 O5 C25 113.2(8)
C28 O6 C44 117.3(4)
C41 O7 C45 117.1(4)
C34 O8 C46 116.3(6)
C5 N1 C1 117.1(4)
C5 N1 Fe1 128.3(3)
C1 N1 Fe1 114.6(3)
C6 N2 C5 126.8(4)
C6 N3 C13 107.6(4)
C6 N3 Fe1 126.4(3)
C13 N3 Fe1 126.0(3)
C13 N4 C14 126.5(4)
C14 N5 C18 115.5(4)
C14 N5 Fe1 127.4(3)
C18 N5 Fe1 117.1(3)
C26 N6 C30 116.4(4)
C26 N6 Fe1 116.2(3)
C30 N6 Fe1 127.5(3)
C31 N7 C30 126.7(4)
C38 N8 C31 107.4(4)
C38 N8 Fe1 125.4(3)
C31 N8 Fe1 125.1(3)
C38 N9 C39 126.1(4)
C39 N10 C43 116.5(4)
C39 N10 Fe1 128.2(3)
C43 N10 Fe1 115.2(3)
N1 C1 C2 124.4(5)
N1 C1 H1A 117.8
C2 C1 H1A 117.8
C1 C2 C3 118.7(5)
C1 C2 H2B 120.6
C3 C2 H2B 120.6
O1 C3 C2 116.8(5)
O1 C3 C4 125.4(5)
C2 C3 C4 117.8(5)
C5 C4 C3 119.6(5)
C5 C4 H4B 120.2
C3 C4 H4B 120.2
N1 C5 C4 122.3(4)
N1 C5 N2 123.1(5)
C4 C5 N2 114.6(4)
N2 C6 N3 130.6(4)
N2 C6 C7 119.8(4)
N3 C6 C7 109.6(4)
C12 C7 C8 120.8(5)
C12 C7 C6 106.7(4)
C8 C7 C6 132.5(5)
C9 C8 C7 118.0(5)
C9 C8 H8A 121.0
C7 C8 H8A 121.0
C8 C9 C10 120.7(5)
C8 C9 H9B 119.6
C10 C9 H9B 119.6
O3 C10 C11 123.4(5)
O3 C10 C9 115.0(4)
C11 C10 C9 121.5(5)
C12 C11 C10 116.3(5)
C12 C11 H11A 121.9
C10 C11 H11A 121.9
C7 C12 C11 122.6(5)
C7 C12 C13 107.4(4)
C11 C12 C13 130.0(5)
N4 C13 N3 131.7(4)
N4 C13 C12 119.5(4)
N3 C13 C12 108.8(4)
N5 C14 C15 123.2(4)
N5 C14 N4 123.7(4)
C15 C14 N4 113.1(4)
C14 C15 C16 119.7(4)
C14 C15 H15A 120.1
C16 C15 H15A 120.1
O2 C16 C15 125.0(4)
O2 C16 C17 117.8(4)
C15 C16 C17 117.2(5)
C18 C17 C16 119.0(5)
C18 C17 H17A 120.5
C16 C17 H17A 120.5
C17 C18 N5 125.4(5)
C17 C18 H18A 117.3
N5 C18 H18A 117.3
O1 C19 H19A 109.5
O1 C19 H19B 109.5
H19A C19 H19B 109.5
O1 C19 H19C 109.5
H19A C19 H19C 109.5
H19B C19 H19C 109.5
O2 C20 H20A 109.5
O2 C20 H20B 109.5
H20A C20 H20B 109.5
O2 C20 H20C 109.5
H20A C20 H20C 109.5
H20B C20 H20C 109.5
O3 C21 C22 107.8(4)
O3 C21 H21A 110.1
C22 C21 H21A 110.1
O3 C21 H21B 110.1
C22 C21 H21B 110.1
H21A C21 H21B 108.5
O4 C22 C21 107.5(4)
O4 C22 H22A 110.2
C21 C22 H22A 110.2
O4 C22 H22B 110.2
C21 C22 H22B 110.2
H22A C22 H22B 108.5
O4 C23 C24 107.8(6)
O4 C23 H23A 110.1
C24 C23 H23A 110.1
O4 C23 H23B 110.1
C24 C23 H23B 110.1
H23A C23 H23B 108.5
O5 C24 C23 110.6(7)
O5 C24 H24A 109.5
C23 C24 H24A 109.5
O5 C24 H24B 109.5
C23 C24 H24B 109.5
H24A C24 H24B 108.1
O5 C25 H25A 109.5
O5 C25 H25B 109.5
H25A C25 H25B 109.5
O5 C25 H25C 109.5
H25A C25 H25C 109.5
H25B C25 H25C 109.5
N6 C26 C27 126.4(5)
N6 C26 H26A 116.8
C27 C26 H26A 116.8
C26 C27 C28 117.5(5)
C26 C27 H27A 121.2
C28 C27 H27A 121.2
O6 C28 C29 117.3(4)
O6 C28 C27 124.9(5)
C29 C28 C27 117.7(5)
C28 C29 C30 121.3(5)
C28 C29 H29A 119.4
C30 C29 H29A 119.4
N6 C30 N7 123.8(4)
N6 C30 C29 120.7(5)
N7 C30 C29 115.4(4)
N7 C31 N8 130.7(5)
N7 C31 C32 120.5(4)
N8 C31 C32 108.8(4)
C37 C32 C33 121.3(5)
C37 C32 C31 107.9(4)
C33 C32 C31 130.8(5)
C34 C33 C32 117.4(5)
C34 C33 H33A 121.3
C32 C33 H33A 121.3
O8 C34 C33 123.7(6)
O8 C34 C35 114.8(6)
C33 C34 C35 121.4(5)
C34 C35 C36 121.4(5)
C34 C35 H35A 119.3
C36 C35 H35A 119.3
C37 C36 C35 116.8(5)
C37 C36 H36A 121.6
C35 C36 H36A 121.6
C32 C37 C36 121.7(5)
C32 C37 C38 106.8(4)
C36 C37 C38 131.5(5)
N9 C38 N8 130.1(4)
N9 C38 C37 120.7(4)
N8 C38 C37 109.1(4)
N10 C39 N9 123.7(4)
N10 C39 C40 122.1(4)
N9 C39 C40 114.2(4)
C41 C40 C39 120.2(5)
C41 C40 H40A 119.9
C39 C40 H40A 119.9
O7 C41 C40 125.3(5)
O7 C41 C42 116.6(4)
C40 C41 C42 118.0(5)
C43 C42 C41 118.2(5)
C43 C42 H42A 120.9
C41 C42 H42A 120.9
C42 C43 N10 124.9(5)
C42 C43 H43A 117.5
N10 C43 H43A 117.5
O6 C44 H44A 109.5
O6 C44 H44B 109.5
H44A C44 H44B 109.5
O6 C44 H44C 109.5
H44A C44 H44C 109.5
H44B C44 H44C 109.5
O7 C45 H45A 109.5
O7 C45 H45B 109.5
H45A C45 H45B 109.5
O7 C45 H45C 109.5
H45A C45 H45C 109.5
H45B C45 H45C 109.5
O8 C46 C47 107.0(8)
O8 C46 H46A 110.3
C47 C46 H46A 110.3
O8 C46 H46B 110.3
C47 C46 H46B 110.3
H46A C46 H46B 108.6
O9 C47 C46 114.2(8)
O9 C47 H47A 108.7
C46 C47 H47A 108.7
O9 C47 H47B 108.7
C46 C47 H47B 108.7
H47A C47 H47B 107.6
C47 O9 C48 118.6(9)
C49 C48 O9 110.6(9)
C49 C48 H48A 109.5
O9 C48 H48A 109.5
C49 C48 H48B 109.5
O9 C48 H48B 109.5
H48A C48 H48B 108.1
O10 C49 C48 114.3(12)
O10 C49 H49A 108.7
C48 C49 H49A 108.7
O10 C49 H49B 108.7
C48 C49 H49B 108.7
H49A C49 H49B 107.6
C49 O10 C50 113.6(9)
O10 C50 H50A 109.5
O10 C50 H50B 109.5
H50A C50 H50B 109.5
O10 C50 H50C 109.5
H50A C50 H50C 109.5
H50B C50 H50C 109.5
C51 O11 H11 109.5
O11 C51 H51A 109.5
O11 C51 H51B 109.5
H51A C51 H51B 109.5
O11 C51 H51C 109.5
H51A C51 H51C 109.5
H51B C51 H51C 109.5

loop_
_geom_bond_atom_site_label_1
_geom_bond_atom_site_label_2
_geom_bond_distance
Fe1 N8 2.085(4)
Fe1 N3 2.087(4)
Fe1 N10 2.218(4)
Fe1 N6 2.219(4)
Fe1 N1 2.231(4)
Fe1 N5 2.254(4)
O1 C3 1.350(6)
O1 C19 1.447(7)
O2 C16 1.345(6)
O2 C20 1.426(6)
O3 C10 1.365(6)
O3 C21 1.417(7)
O4 C23 1.417(7)
O4 C22 1.430(7)
O5 C24 1.431(11)
O5 C25 1.469(13)
O6 C28 1.351(6)
O6 C44 1.444(7)
O7 C41 1.347(6)
O7 C45 1.425(7)
O8 C34 1.351(7)
O8 C46 1.430(10)
N1 C5 1.341(6)
N1 C1 1.352(6)
N2 C6 1.303(7)
N2 C5 1.396(6)
N3 C6 1.379(6)
N3 C13 1.392(6)
N4 C13 1.287(7)
N4 C14 1.401(6)
N5 C14 1.349(6)
N5 C18 1.369(6)
N6 C26 1.333(7)
N6 C30 1.360(6)
N7 C31 1.294(7)
N7 C30 1.375(7)
N8 C38 1.395(6)
N8 C31 1.398(6)
N9 C38 1.303(6)
N9 C39 1.391(6)
N10 C39 1.341(6)
N10 C43 1.370(6)
C1 C2 1.358(8)
C1 H1A 0.9300
C2 C3 1.393(8)
C2 H2B 0.9300
C3 C4 1.396(7)
C4 C5 1.385(7)
C4 H4B 0.9300
C6 C7 1.474(7)
C7 C12 1.373(7)
C7 C8 1.397(7)
C8 C9 1.379(7)
C8 H8A 0.9300
C9 C10 1.402(8)
C9 H9B 0.9300
C10 C11 1.400(7)
C11 C12 1.391(7)
C11 H11A 0.9300
C12 C13 1.474(6)
C14 C15 1.389(7)
C15 C16 1.403(7)
C15 H15A 0.9300
C16 C17 1.405(7)
C17 C18 1.349(7)
C17 H17A 0.9300
C18 H18A 0.9300
C19 H19A 0.9600
C19 H19B 0.9600
C19 H19C 0.9600
C20 H20A 0.9600
C20 H20B 0.9600
C20 H20C 0.9600
C21 C22 1.494(7)
C21 H21A 0.9700
C21 H21B 0.9700
C22 H22A 0.9700
C22 H22B 0.9700
C23 C24 1.483(10)
C23 H23A 0.9700
C23 H23B 0.9700
C24 H24A 0.9700
C24 H24B 0.9700
C25 H25A 0.9600
C25 H25B 0.9600
C25 H25C 0.9600
C26 C27 1.363(7)
C26 H26A 0.9300
C27 C28 1.400(7)
C27 H27A 0.9300
C28 C29 1.370(8)
C29 C30 1.399(7)
C29 H29A 0.9300
C31 C32 1.470(7)
C32 C37 1.373(7)
C32 C33 1.403(7)
C33 C34 1.366(8)
C33 H33A 0.9300
C34 C35 1.388(9)
C35 C36 1.402(8)
C35 H35A 0.9300
C36 C37 1.382(8)
C36 H36A 0.9300
C37 C38 1.479(7)
C39 C40 1.413(7)
C40 C41 1.382(7)
C40 H40A 0.9300
C41 C42 1.409(7)
C42 C43 1.368(7)
C42 H42A 0.9300
C43 H43A 0.9300
C44 H44A 0.9600
C44 H44B 0.9600
C44 H44C 0.9600
C45 H45A 0.9600
C45 H45B 0.9600
C45 H45C 0.9600
C46 C47 1.525(11)
C46 H46A 0.9700
C46 H46B 0.9700
C47 O9 1.376(13)
C47 H47A 0.9700
C47 H47B 0.9700
O9 C48 1.443(13)
C48 C49 1.427(15)
C48 H48A 0.9700
C48 H48B 0.9700
C49 O10 1.399(14)
C49 H49A 0.9700
C49 H49B 0.9700
O10 C50 1.429(11)
C50 H50A 0.9600
C50 H50B 0.9600
C50 H50C 0.9600
O11 C51 1.419(7)
O11 H11 0.8200
C51 H51A 0.9600
C51 H51B 0.9600
C51 H51C 0.9600

loop_
_geom_torsion_atom_site_label_1
_geom_torsion_atom_site_label_2
_geom_torsion_atom_site_label_3
_geom_torsion_atom_site_label_4
_geom_torsion
C5 N1 C1 C2 -1.3(7)
Fe1 N1 C1 C2 178.5(4)
N1 C1 C2 C3 -0.2(8)
C19 O1 C3 C2 173.0(5)
C19 O1 C3 C4 -4.5(7)
C1 C2 C3 O1 -177.2(4)
C1 C2 C3 C4 0.5(7)
O1 C3 C4 C5 178.3(5)
C2 C3 C4 C5 0.8(7)
C1 N1 C5 C4 2.7(7)
Fe1 N1 C5 C4 -177.1(3)
C1 N1 C5 N2 -176.7(4)
Fe1 N1 C5 N2 3.5(6)
C3 C4 C5 N1 -2.5(7)
C3 C4 C5 N2 176.9(4)
C6 N2 C5 N1 3.3(7)
C6 N2 C5 C4 -176.1(4)
C5 N2 C6 N3 -6.1(8)
C5 N2 C6 C7 172.9(4)
C13 N3 C6 N2 179.8(5)
Fe1 N3 C6 N2 1.2(7)
C13 N3 C6 C7 0.8(5)
Fe1 N3 C6 C7 -177.9(3)
N2 C6 C7 C12 -179.6(4)
N3 C6 C7 C12 -0.4(5)
N2 C6 C7 C8 -1.8(8)
N3 C6 C7 C8 177.4(5)
C12 C7 C8 C9 1.2(7)
C6 C7 C8 C9 -176.3(5)
C7 C8 C9 C10 -0.5(7)
C21 O3 C10 C11 9.7(6)
C21 O3 C10 C9 -170.1(4)
C8 C9 C10 O3 179.3(4)
C8 C9 C10 C11 -0.5(7)
O3 C10 C11 C12 -179.0(4)
C9 C10 C11 C12 0.8(7)
C8 C7 C12 C11 -0.9(7)
C6 C7 C12 C11 177.1(4)
C8 C7 C12 C13 -178.2(4)
C6 C7 C12 C13 -0.2(5)
C10 C11 C12 C7 -0.1(7)
C10 C11 C12 C13 176.5(4)
C14 N4 C13 N3 -1.8(8)
C14 N4 C13 C12 178.0(4)
C6 N3 C13 N4 178.9(5)
Fe1 N3 C13 N4 -2.4(7)
C6 N3 C13 C12 -0.8(5)
Fe1 N3 C13 C12 177.8(3)
C7 C12 C13 N4 -179.2(4)
C11 C12 C13 N4 3.8(7)
C7 C12 C13 N3 0.6(5)
C11 C12 C13 N3 -176.4(4)
C18 N5 C14 C15 1.4(6)
Fe1 N5 C14 C15 -176.1(3)
C18 N5 C14 N4 -179.4(4)
Fe1 N5 C14 N4 3.1(6)
C13 N4 C14 N5 1.2(7)
C13 N4 C14 C15 -179.6(4)
N5 C14 C15 C16 -1.4(7)
N4 C14 C15 C16 179.4(4)
C20 O2 C16 C15 0.8(7)
C20 O2 C16 C17 179.8(4)
C14 C15 C16 O2 179.8(4)
C14 C15 C16 C17 0.9(7)
O2 C16 C17 C18 -179.6(4)
C15 C16 C17 C18 -0.6(7)
C16 C17 C18 N5 0.8(7)
C14 N5 C18 C17 -1.2(7)
Fe1 N5 C18 C17 176.6(4)
C10 O3 C21 C22 169.0(4)
C23 O4 C22 C21 175.1(6)
O3 C21 C22 O4 -69.0(6)
C22 O4 C23 C24 -179.3(6)
C25 O5 C24 C23 167.3(8)
O4 C23 C24 O5 -61.2(9)
C30 N6 C26 C27 1.7(8)
Fe1 N6 C26 C27 -177.0(4)
N6 C26 C27 C28 -1.0(8)
C44 O6 C28 C29 176.4(5)
C44 O6 C28 C27 -3.0(7)
C26 C27 C28 O6 178.5(5)
C26 C27 C28 C29 -0.9(7)
O6 C28 C29 C30 -177.5(5)
C27 C28 C29 C30 1.9(8)
C26 N6 C30 N7 -178.7(5)
Fe1 N6 C30 N7 0.0(7)
C26 N6 C30 C29 -0.6(7)
Fe1 N6 C30 C29 178.1(4)
C31 N7 C30 N6 -5.3(9)
C31 N7 C30 C29 176.5(5)
C28 C29 C30 N6 -1.2(8)
C28 C29 C30 N7 177.0(5)
C30 N7 C31 N8 -2.1(10)
C30 N7 C31 C32 175.4(5)
C38 N8 C31 N7 178.3(6)
Fe1 N8 C31 N7 13.9(9)
C38 N8 C31 C32 0.5(6)
Fe1 N8 C31 C32 -163.9(4)
N7 C31 C32 C37 -178.3(5)
N8 C31 C32 C37 -0.3(6)
N7 C31 C32 C33 -0.1(10)
N8 C31 C32 C33 177.9(6)
C37 C32 C33 C34 -1.5(9)
C31 C32 C33 C34 -179.5(6)
C46 O8 C34 C33 -7.3(11)
C46 O8 C34 C35 170.4(7)
C32 C33 C34 O8 178.2(6)
C32 C33 C34 C35 0.6(9)
O8 C34 C35 C36 -177.7(6)
C33 C34 C35 C36 0.1(10)
C34 C35 C36 C37 0.1(9)
C33 C32 C37 C36 1.7(9)
C31 C32 C37 C36 -179.9(5)
C33 C32 C37 C38 -178.5(5)
C31 C32 C37 C38 -0.1(6)
C35 C36 C37 C32 -0.9(9)
C35 C36 C37 C38 179.3(6)
C39 N9 C38 N8 2.1(9)
C39 N9 C38 C37 -177.9(5)
C31 N8 C38 N9 179.5(5)
Fe1 N8 C38 N9 -16.2(8)
C31 N8 C38 C37 -0.5(6)
Fe1 N8 C38 C37 163.7(3)
C32 C37 C38 N9 -179.6(5)
C36 C37 C38 N9 0.2(9)
C32 C37 C38 N8 0.4(6)
C36 C37 C38 N8 -179.8(6)
C43 N10 C39 N9 -178.9(5)
Fe1 N10 C39 N9 -2.2(8)
C43 N10 C39 C40 2.3(7)
Fe1 N10 C39 C40 179.0(4)
C38 N9 C39 N10 7.7(8)
C38 N9 C39 C40 -173.4(5)
N10 C39 C40 C41 -1.0(8)
N9 C39 C40 C41 -179.9(5)
C45 O7 C41 C40 2.1(9)
C45 O7 C41 C42 -176.9(6)
C39 C40 C41 O7 -179.4(5)
C39 C40 C41 C42 -0.4(8)
O7 C41 C42 C43 179.3(5)
C40 C41 C42 C43 0.2(8)
C41 C42 C43 N10 1.3(9)
C39 N10 C43 C42 -2.5(8)
Fe1 N10 C43 C42 -179.6(4)
C34 O8 C46 C47 -178.0(7)
O8 C46 C47 O9 54.2(11)
C46 C47 O9 C48 58.0(12)
C47 O9 C48 C49 137.3(11)
O9 C48 C49 O10 -64.9(16)
C48 C49 O10 C50 168.4(9)
